data_4088660
loop_
_publ_author_name
'Wang, Chunhong'
'Xiang, Li'
'Leng, Xuebing'
'Chen, Yaofeng'

_publ_section_title
;
 Synthesis and Structure of Silicon-Bridged Boratabenzene Fluorenyl
 Rare-Earth Metal Complexes
;
_journal_issue 11
_journal_name_full Organometallics
_journal_page_first 1995
_journal_paper_doi 10.1021/acs.organomet.6b00282
_journal_volume 35
_journal_year 2016
_chemical_formula_sum 'C140 H220 B3 Cl8 Gd3 Li5 N3 O17 Si3'
_chemical_formula_weight 3124.02
_space_group_IT_number 167
_space_group_name_Hall '-P 3* 2n'
_space_group_name_H-M_alt 'R -3 c :R'
_symmetry_cell_setting rhombohedral
_symmetry_space_group_name_H-M 'R -3 c :R'
_atom_sites_solution_hydrogens geom
_atom_sites_solution_primary direct
_atom_sites_solution_secondary difmap
_audit_creation_method SHELXL-97
_cell_angle_alpha 33.007(2)
_cell_angle_beta 33.007(2)
_cell_angle_gamma 33.007(2)
_cell_formula_units_Z 4
_cell_length_a 41.668(4)
_cell_length_b 41.668(4)
_cell_length_c 41.668(4)
_cell_measurement_reflns_used 9907
_cell_measurement_temperature 133(2)
_cell_measurement_theta_max 25.68
_cell_measurement_theta_min 2.42
_cell_volume 19105(3)
_computing_cell_refinement 'Bruker SAINT'
_computing_data_collection 'Bruker APEX2'
_computing_data_reduction 'Bruker SAINT'
_computing_molecular_graphics 'Bruker SHELXTL'
_computing_publication_material 'Bruker SHELXTL'
_computing_structure_refinement 'SHELXL-97 (Sheldrick, 2008)'
_computing_structure_solution 'SHELXS-97 (Sheldrick, 2008)'
_diffrn_ambient_temperature 133(2)
_diffrn_measured_fraction_theta_full 0.999
_diffrn_measured_fraction_theta_max 0.999
_diffrn_measurement_device_type 'Bruker APEX-II CCD'
_diffrn_measurement_method '\f and \w scans'
_diffrn_radiation_monochromator graphite
_diffrn_radiation_source 'fine-focus sealed tube'
_diffrn_radiation_type MoK\a
_diffrn_radiation_wavelength 0.71073
_diffrn_reflns_av_R_equivalents 0.2430
_diffrn_reflns_av_sigmaI/netI 0.1557
_diffrn_reflns_limit_h_max 49
_diffrn_reflns_limit_h_min -49
_diffrn_reflns_limit_k_max 49
_diffrn_reflns_limit_k_min -49
_diffrn_reflns_limit_l_max 49
_diffrn_reflns_limit_l_min -49
_diffrn_reflns_number 119914
_diffrn_reflns_theta_full 25.10
_diffrn_reflns_theta_max 25.10
_diffrn_reflns_theta_min 1.05
_exptl_absorpt_coefficient_mu 1.206
_exptl_absorpt_correction_T_max 0.7525
_exptl_absorpt_correction_T_min 0.7136
_exptl_absorpt_correction_type multi-scan
_exptl_absorpt_process_details sadabs
_exptl_crystal_colour yellow
_exptl_crystal_density_diffrn 1.072
_exptl_crystal_density_method 'not measured'
_exptl_crystal_description block
_exptl_crystal_F_000 6376
_exptl_crystal_size_max 0.30
_exptl_crystal_size_mid 0.28
_exptl_crystal_size_min 0.25
_platon_squeeze_details
;
;
_refine_diff_density_max 4.095
_refine_diff_density_min -1.381
_refine_diff_density_rms 0.187
_refine_ls_extinction_method none
_refine_ls_goodness_of_fit_ref 1.038
_refine_ls_hydrogen_treatment constr
_refine_ls_matrix_type full
_refine_ls_number_parameters 627
_refine_ls_number_reflns 11353
_refine_ls_number_restraints 515
_refine_ls_restrained_S_all 1.022
_refine_ls_R_factor_all 0.1791
_refine_ls_R_factor_gt 0.0987
_refine_ls_shift/su_max 0.004
_refine_ls_shift/su_mean 0.000
_refine_ls_structure_factor_coef Fsqd
_refine_ls_weighting_details 'calc w=1/[\s^2^(Fo^2^)+(0.1199P)^2^+23.6000P] where P=(Fo^2^+2Fc^2^)/3'
_refine_ls_weighting_scheme calc
_refine_ls_wR_factor_gt 0.2289
_refine_ls_wR_factor_ref 0.2639
_reflns_number_gt 5210
_reflns_number_total 11353
_reflns_threshold_expression >2sigma(I)
_cod_data_source_file om6b00282_si_002.cif
_cod_data_source_block 6
_cod_depositor_comments
;
The following automatic conversions were performed:

data item '_symmetry_cell_setting' value 'Rhombohedral' was changed
to 'rhombohedral' in accordance with the
/home/saulius/struct/COD-crude-data/automatic-downloads/DataCite-retrospective/ACS/depositions/lib/dictionaries/cif_core.dic
dictionary named 'cif_core.dic' version 2.4.2 last updated on
2011-04-26.

Automatic conversion script
Id: cif_fix_values 6909 2019-04-08 15:41:33Z antanas 
;
_cod_original_sg_symbol_H-M R-3c
_cod_database_code 4088660

loop_
_symmetry_equiv_pos_as_xyz
'x, y, z'
'z, x, y'
'y, z, x'
'-y+1/2, -x+1/2, -z+1/2'
'-x+1/2, -z+1/2, -y+1/2'
'-z+1/2, -y+1/2, -x+1/2'
'-x, -y, -z'
'-z, -x, -y'
'-y, -z, -x'
'y-1/2, x-1/2, z-1/2'
'x-1/2, z-1/2, y-1/2'
'z-1/2, y-1/2, x-1/2'

loop_
_atom_site_label
_atom_site_type_symbol
_atom_site_fract_x
_atom_site_fract_y
_atom_site_fract_z
_atom_site_U_iso_or_equiv
_atom_site_adp_type
_atom_site_occupancy
_atom_site_symmetry_multiplicity
_atom_site_calc_flag
_atom_site_refinement_flags
_atom_site_disorder_assembly
_atom_site_disorder_group
Gd1 Gd 1.02501(3) 0.21652(3) 0.16482(3) 0.0406(2) Uani 1 1 d . . .
Si1 Si 0.88907(16) 0.41364(16) 0.10955(17) 0.0425(8) Uani 1 1 d . . .
Cl1 Cl 0.98608(15) 0.26532(15) 0.21486(16) 0.0488(8) Uani 1 1 d . . .
Cl2 Cl 1.09834(14) 0.27968(14) 0.03217(15) 0.0466(7) Uani 1 1 d . . .
Cl3 Cl 1.14941(4) 0.14941(4) 0.14941(4) 0.0397(11) Uani 1 3 d S . .
Cl4 Cl 1.12140(4) 0.12140(4) 0.12140(4) 0.0423(12) Uani 1 3 d S . .
N1 N 0.9510(6) 0.1389(5) 0.2275(5) 0.055(3) Uani 1 1 d . . .
Li1 Li 0.9651(13) 0.2310(13) 0.3106(13) 0.077(8) Uani 1 1 d . . .
Li2 Li 0.7500 0.3755(16) 0.1245(16) 0.040(10) Uani 0.67 2 d SP . .
O1 O 0.9235(7) 0.3041(6) 0.3135(6) 0.107(3) Uani 1 1 d U . .
O2 O 0.9055(6) 0.1941(6) 0.3862(6) 0.095(3) Uani 1 1 d U . .
O3 O 1.0425(5) 0.1684(4) 0.3210(5) 0.067(3) Uani 1 1 d . . .
B1 B 0.9417(8) 0.1990(8) 0.2013(7) 0.052(4) Uani 1 1 d . . .
C1 C 0.8612(6) 0.4738(7) 0.0503(7) 0.054(3) Uani 1 1 d . . .
C2 C 0.7934(7) 0.5169(6) 0.0611(8) 0.056(4) Uani 1 1 d . . .
C3 C 0.7328(7) 0.5229(7) 0.1162(8) 0.064(4) Uani 1 1 d . . .
H3A H 0.7293 0.4967 0.1581 0.076 Uiso 1 1 calc R . .
C4 C 0.6756(8) 0.5695(8) 0.1088(10) 0.080(5) Uani 1 1 d . . .
H4A H 0.6338 0.5729 0.1470 0.096 Uiso 1 1 calc R . .
C5 C 0.6776(10) 0.6089(9) 0.0506(13) 0.097(6) Uani 1 1 d . . .
H5A H 0.6375 0.6401 0.0485 0.116 Uiso 1 1 calc R . .
C6 C 0.7384(9) 0.6048(8) -0.0076(9) 0.074(5) Uani 1 1 d . . .
H6A H 0.7404 0.6326 -0.0491 0.089 Uiso 1 1 calc R . .
C7 C 0.7947(7) 0.5587(6) -0.0012(7) 0.055(4) Uani 1 1 d . . .
C8 C 0.8635(8) 0.5416(6) -0.0518(8) 0.060(4) Uani 1 1 d . . .
C9 C 0.8930(10) 0.5669(8) -0.1195(10) 0.080(5) Uani 1 1 d . . .
H9A H 0.8660 0.6021 -0.1402 0.096 Uiso 1 1 calc R . .
C10 C 0.9596(11) 0.5419(8) -0.1558(8) 0.079(5) Uani 1 1 d . . .
H10A H 0.9798 0.5596 -0.2021 0.095 Uiso 1 1 calc R . .
C11 C 0.9985(8) 0.4881(9) -0.1228(9) 0.083(5) Uani 1 1 d . . .
H11A H 1.0453 0.4679 -0.1473 0.100 Uiso 1 1 calc R . .
C12 C 0.9723(7) 0.4646(7) -0.0586(8) 0.061(4) Uani 1 1 d . . .
H12A H 1.0008 0.4307 -0.0401 0.073 Uiso 1 1 calc R . .
C13 C 0.9030(7) 0.4891(6) -0.0180(8) 0.059(4) Uani 1 1 d . . .
C14 C 0.9171(6) 0.3270(6) 0.1441(6) 0.048(3) Uani 1 1 d . . .
C15 C 0.8914(6) 0.2855(6) 0.2133(7) 0.045(3) Uani 1 1 d . . .
H15A H 0.8652 0.3004 0.2431 0.054 Uiso 1 1 calc R . .
C16 C 0.9014(6) 0.2258(7) 0.2428(7) 0.060(4) Uani 1 1 d . . .
H16A H 0.8834 0.1988 0.2920 0.072 Uiso 1 1 calc R . .
C17 C 0.9699(5) 0.2452(5) 0.1261(5) 0.036(3) Uani 1 1 d . . .
H17A H 0.9998 0.2312 0.0936 0.043 Uiso 1 1 calc R . .
C18 C 0.9520(6) 0.3044(6) 0.1039(7) 0.048(3) Uani 1 1 d . . .
H18A H 0.9712 0.3321 0.0549 0.058 Uiso 1 1 calc R . .
C19 C 0.8237(7) 0.4327(8) 0.1806(8) 0.076(5) Uani 1 1 d . . .
H19A H 0.7848 0.4313 0.2051 0.114 Uiso 1 1 calc R . .
H19B H 0.8110 0.4768 0.1631 0.114 Uiso 1 1 calc R . .
H19C H 0.8417 0.3996 0.2104 0.114 Uiso 1 1 calc R . .
C20 C 0.9582(7) 0.4203(7) 0.0676(7) 0.063(4) Uani 1 1 d . . .
H20A H 0.9985 0.3999 0.0378 0.095 Uiso 1 1 calc R . .
H20B H 0.9659 0.3974 0.1010 0.095 Uiso 1 1 calc R . .
H20C H 0.9463 0.4671 0.0420 0.095 Uiso 1 1 calc R . .
C21 C 0.9845(8) 0.1192(6) 0.1847(8) 0.071(4) Uani 1 1 d . . .
H21A H 0.9980 0.0716 0.2098 0.085 Uiso 1 1 calc R . .
H21B H 1.0252 0.1249 0.1464 0.085 Uiso 1 1 calc R . .
C22 C 0.9439(9) 0.1569(8) 0.1597(9) 0.092(5) Uani 1 1 d . . .
H22A H 0.9695 0.1412 0.1315 0.139 Uiso 1 1 calc R . .
H22B H 0.9311 0.2041 0.1339 0.139 Uiso 1 1 calc R . .
H22C H 0.9041 0.1506 0.1971 0.139 Uiso 1 1 calc R . .
C23 C 0.9301(8) 0.0908(8) 0.2991(7) 0.075(5) Uani 1 1 d . . .
H23A H 0.9265 0.0964 0.3210 0.090 Uiso 1 1 calc R . .
H23B H 0.9648 0.0453 0.3037 0.090 Uiso 1 1 calc R . .
C24 C 0.8626(8) 0.0987(9) 0.3357(10) 0.116(7) Uani 1 1 d . . .
H24A H 0.8520 0.0654 0.3823 0.174 Uiso 1 1 calc R . .
H24B H 0.8658 0.0926 0.3148 0.174 Uiso 1 1 calc R . .
H24C H 0.8276 0.1430 0.3330 0.174 Uiso 1 1 calc R . .
C25 C 0.8610(11) 0.3508(10) 0.3214(11) 0.127(4) Uani 1 1 d U . .
H25A H 0.8300 0.3311 0.3647 0.152 Uiso 1 1 calc R . .
H25B H 0.8574 0.3710 0.2860 0.152 Uiso 1 1 calc R . .
C26 C 0.8451(10) 0.4012(10) 0.3180(10) 0.116(4) Uani 1 1 d U . .
H26A H 0.8205 0.3933 0.3630 0.139 Uiso 1 1 calc R . .
H26B H 0.8180 0.4463 0.2943 0.139 Uiso 1 1 calc R . .
C27 C 0.9148(10) 0.3929(10) 0.2786(11) 0.123(4) Uani 1 1 d U . .
H27A H 0.9316 0.4183 0.2300 0.148 Uiso 1 1 calc R . .
H27B H 0.9140 0.4049 0.2922 0.148 Uiso 1 1 calc R . .
C28 C 0.9530(10) 0.3194(9) 0.3027(10) 0.110(5) Uani 1 1 d U . .
H28A H 1.0000 0.3069 0.2692 0.132 Uiso 1 1 calc R . .
H28B H 0.9507 0.2950 0.3444 0.132 Uiso 1 1 calc R . .
C29 C 0.9254(10) 0.1255(10) 0.4316(11) 0.125(6) Uani 1 1 d U . .
H29A H 0.9303 0.1146 0.4598 0.150 Uiso 1 1 calc R . .
H29B H 0.9685 0.0987 0.4073 0.150 Uiso 1 1 calc R . .
C30 C 0.8734(10) 0.1109(10) 0.4731(11) 0.123(5) Uani 1 1 d U . .
H30A H 0.8915 0.0650 0.4882 0.148 Uiso 1 1 calc R . .
H30B H 0.8366 0.1198 0.5116 0.148 Uiso 1 1 calc R . .
C31 C 0.8543(10) 0.1592(10) 0.4230(10) 0.105(4) Uani 1 1 d U . .
H31A H 0.8854 0.1414 0.3935 0.126 Uiso 1 1 calc R . .
H31B H 0.8092 0.1701 0.4440 0.126 Uiso 1 1 calc R . .
C32 C 0.8558(9) 0.2145(9) 0.3875(9) 0.102(3) Uani 1 1 d U . .
H32A H 0.8125 0.2442 0.4086 0.123 Uiso 1 1 calc R . .
H32B H 0.8652 0.2388 0.3419 0.123 Uiso 1 1 calc R . .
C33 C 1.0980(9) 0.1216(9) 0.2982(9) 0.095(4) Uani 1 1 d U . .
H33A H 1.1234 0.1431 0.2495 0.113 Uiso 1 1 calc R . .
H33B H 1.0846 0.1009 0.3093 0.113 Uiso 1 1 calc R . .
C34 C 1.1403(9) 0.0699(10) 0.3298(9) 0.123(5) Uani 1 1 d DU . .
H34A H 1.1570 0.0251 0.3440 0.147 Uiso 1 1 calc R . .
H34B H 1.1786 0.0769 0.2985 0.147 Uiso 1 1 calc R . .
C35 C 1.0974(9) 0.0776(9) 0.3865(9) 0.106(4) Uani 1 1 d DU . .
H35A H 1.1219 0.0699 0.3928 0.127 Uiso 1 1 calc R . .
H35B H 1.0781 0.0464 0.4273 0.127 Uiso 1 1 calc R . .
C36 C 1.0430(9) 0.1499(8) 0.3691(8) 0.089(4) Uani 1 1 d U . .
H36A H 0.9994 0.1533 0.4090 0.107 Uiso 1 1 calc R . .
H36B H 1.0532 0.1789 0.3505 0.107 Uiso 1 1 calc R . .
O5 O 0.7529(12) 0.3387(12) 0.1936(11) 0.084(4) Uani 0.50 1 d PDU A 1
C37 C 0.7523(18) 0.2754(14) 0.2557(14) 0.104(6) Uani 0.50 1 d PDU A 1
C38 C 0.7277(19) 0.2924(18) 0.2969(17) 0.106(6) Uani 0.50 1 d PDU A 1
C39 C 0.723(2) 0.3580(18) 0.257(2) 0.103(5) Uani 0.50 1 d PDU A 1
C40 C 0.763(2) 0.3725(16) 0.1863(19) 0.100(6) Uani 0.50 1 d PDU A 1
O5' O 0.7263(12) 0.3742(12) 0.1901(12) 0.095(5) Uani 0.50 1 d PDU A 2
C37' C 0.7766(14) 0.3437(17) 0.200(2) 0.097(6) Uani 0.50 1 d PDU A 2
C38' C 0.7306(17) 0.345(2) 0.265(2) 0.105(6) Uani 0.50 1 d PDU A 2
C39' C 0.6604(16) 0.3979(17) 0.2713(16) 0.100(6) Uani 0.50 1 d PDU A 2
C40' C 0.6601(12) 0.4214(16) 0.2177(16) 0.101(6) Uani 0.50 1 d PDU A 2
O4 O 0.8047(10) 0.4156(11) 0.0458(10) 0.077(4) Uani 0.50 1 d PDU A 1
C41 C 0.8670(16) 0.390(2) 0.0339(17) 0.071(5) Uani 0.50 1 d PDU A 1
C42 C 0.9145(17) 0.4057(15) -0.0395(17) 0.075(5) Uani 0.50 1 d PDU A 1
C43 C 0.8686(13) 0.4659(14) -0.0709(14) 0.078(5) Uani 0.50 1 d PDU A 1
C44 C 0.7983(13) 0.4747(14) -0.0153(12) 0.086(6) Uani 0.50 1 d PDU . 1
O4' O 0.8369(10) 0.3696(11) 0.0560(10) 0.072(4) Uani 0.50 1 d PDU A 2
C41' C 0.868(2) 0.402(2) 0.0219(17) 0.075(5) Uani 0.50 1 d PDU A 2
C42' C 0.904(2) 0.4259(15) -0.0523(18) 0.075(5) Uani 0.50 1 d PDU A 2
C43' C 0.9266(15) 0.3727(16) -0.0522(15) 0.091(6) Uani 0.50 1 d PDU A 2
C44' C 0.8699(13) 0.3540(15) 0.0094(13) 0.079(5) Uani 0.50 1 d PDU A 2
O6 O 0.8244(10) 0.6721(10) -0.2256(10) 0.075(5) Uiso 0.50 1 d PU . .
C47 C 0.9279(12) 0.5721(12) -0.2500 0.105(6) Uiso 1 2 d SU . .
C46 C 0.864(2) 0.5743(19) -0.2085(19) 0.090(7) Uiso 0.50 1 d PU . .
C48 C 0.8967(19) 0.644(2) -0.2655(19) 0.088(7) Uiso 0.50 1 d PU . .
C45 C 0.8090(18) 0.6200(17) -0.1837(18) 0.090(7) Uiso 0.50 1 d PU . .
Li3 Li 0.7663(16) 0.7663(16) -0.2337(16) 0.36(9) Uiso 1 3 d S . .

loop_
_atom_site_aniso_label
_atom_site_aniso_U_11
_atom_site_aniso_U_22
_atom_site_aniso_U_33
_atom_site_aniso_U_23
_atom_site_aniso_U_13
_atom_site_aniso_U_12
Gd1 0.0451(4) 0.0451(4) 0.0461(4) -0.0216(3) -0.0228(3) -0.0198(3)
Si1 0.0352(19) 0.038(2) 0.050(2) -0.0245(18) -0.0249(17) -0.0058(16)
Cl1 0.0527(19) 0.053(2) 0.061(2) -0.0315(17) -0.0289(17) -0.0183(16)
Cl2 0.0456(18) 0.0394(17) 0.0494(19) -0.0220(15) -0.0232(15) -0.0153(14)
Cl3 0.0468(17) 0.0468(17) 0.0468(17) -0.0223(9) -0.0223(9) -0.0223(9)
Cl4 0.0510(18) 0.0510(18) 0.0510(18) -0.0245(9) -0.0245(9) -0.0245(9)
N1 0.081(8) 0.065(7) 0.069(8) -0.021(6) -0.041(7) -0.043(6)
Li1 0.067(17) 0.074(18) 0.062(17) -0.036(14) -0.027(14) -0.026(14)
Li2 0.05(3) 0.038(17) 0.038(17) -0.01(2) -0.022(13) -0.022(13)
O1 0.125(5) 0.111(5) 0.125(5) -0.061(4) -0.058(4) -0.051(4)
O2 0.109(5) 0.095(5) 0.098(5) -0.029(4) -0.051(4) -0.060(4)
O3 0.081(7) 0.056(6) 0.077(7) -0.032(5) -0.051(6) -0.016(5)
B1 0.076(11) 0.087(12) 0.035(9) -0.021(8) -0.011(8) -0.064(10)
C1 0.048(8) 0.059(9) 0.080(11) -0.043(8) -0.026(8) -0.019(7)
C2 0.055(9) 0.026(7) 0.088(11) -0.022(8) -0.052(9) -0.004(7)
C3 0.059(10) 0.063(10) 0.076(11) -0.035(9) -0.032(9) -0.024(8)
C4 0.054(10) 0.096(13) 0.122(15) -0.067(12) -0.042(10) -0.020(9)
C5 0.093(15) 0.083(13) 0.18(2) -0.078(15) -0.097(16) 0.002(11)
C6 0.103(14) 0.068(11) 0.104(13) -0.030(10) -0.072(12) -0.031(10)
C7 0.057(9) 0.040(8) 0.077(10) -0.020(8) -0.042(9) -0.018(7)
C8 0.081(11) 0.042(8) 0.075(11) -0.014(8) -0.054(10) -0.025(8)
C9 0.110(15) 0.070(11) 0.112(16) -0.034(12) -0.073(13) -0.033(12)
C10 0.126(17) 0.072(12) 0.065(11) -0.016(10) -0.052(13) -0.055(12)
C11 0.074(12) 0.090(13) 0.097(14) -0.056(12) -0.031(11) -0.034(11)
C12 0.063(10) 0.062(9) 0.075(11) -0.039(9) -0.032(9) -0.022(8)
C13 0.052(9) 0.040(8) 0.083(11) -0.028(8) -0.038(9) -0.013(7)
C14 0.060(8) 0.065(9) 0.050(8) -0.019(7) -0.021(7) -0.044(8)
C15 0.047(7) 0.035(7) 0.087(11) -0.033(7) -0.050(8) 0.000(6)
C16 0.037(8) 0.054(9) 0.046(8) -0.021(7) -0.014(7) -0.021(7)
C17 0.026(6) 0.033(7) 0.050(8) -0.026(6) -0.032(6) 0.008(5)
C18 0.056(8) 0.026(7) 0.070(9) -0.021(7) -0.044(8) -0.005(6)
C19 0.086(11) 0.087(12) 0.097(12) -0.051(10) -0.046(10) -0.032(10)
C20 0.074(10) 0.058(9) 0.095(11) -0.034(8) -0.050(9) -0.026(8)
C21 0.093(11) 0.037(8) 0.117(13) -0.026(9) -0.077(11) -0.014(8)
C22 0.125(15) 0.082(12) 0.104(14) -0.027(11) -0.073(13) -0.047(12)
C23 0.092(12) 0.100(13) 0.067(11) -0.026(10) -0.027(9) -0.070(11)
C24 0.071(12) 0.109(16) 0.122(16) -0.041(13) -0.055(12) -0.035(11)
C25 0.128(5) 0.111(5) 0.126(5) -0.060(4) -0.055(4) -0.050(4)
C26 0.128(5) 0.111(5) 0.125(5) -0.061(4) -0.057(4) -0.051(4)
C27 0.129(5) 0.111(5) 0.124(5) -0.059(4) -0.056(4) -0.050(4)
C28 0.124(7) 0.106(7) 0.115(7) -0.060(5) -0.050(5) -0.049(5)
C29 0.120(7) 0.119(8) 0.126(8) -0.041(6) -0.060(6) -0.064(6)
C30 0.118(6) 0.115(7) 0.122(7) -0.042(5) -0.056(5) -0.063(5)
C31 0.111(6) 0.112(6) 0.116(6) -0.039(5) -0.056(5) -0.063(5)
C32 0.105(5) 0.098(5) 0.100(5) -0.026(4) -0.052(4) -0.059(4)
C33 0.103(7) 0.107(7) 0.099(7) -0.049(5) -0.059(5) -0.036(5)
C34 0.117(7) 0.117(7) 0.107(6) -0.055(5) -0.062(5) -0.035(5)
C35 0.121(7) 0.110(6) 0.102(6) -0.057(5) -0.061(5) -0.035(5)
C36 0.119(7) 0.103(7) 0.097(6) -0.060(5) -0.055(5) -0.038(5)
O5 0.094(5) 0.100(6) 0.097(5) -0.041(4) -0.048(4) -0.050(4)
C37 0.102(7) 0.105(7) 0.101(7) -0.043(5) -0.048(5) -0.048(5)
C38 0.105(6) 0.106(6) 0.100(6) -0.046(5) -0.049(5) -0.046(5)
C39 0.103(5) 0.103(5) 0.101(5) -0.047(3) -0.047(3) -0.046(3)
C40 0.100(6) 0.102(6) 0.099(5) -0.044(4) -0.046(4) -0.047(4)
O5' 0.093(6) 0.106(6) 0.097(5) -0.040(4) -0.050(4) -0.046(4)
C37' 0.100(6) 0.103(6) 0.097(5) -0.045(4) -0.049(4) -0.045(4)
C38' 0.102(6) 0.104(6) 0.101(6) -0.046(4) -0.047(4) -0.046(4)
C39' 0.098(6) 0.103(6) 0.101(6) -0.044(5) -0.046(5) -0.049(5)
C40' 0.096(7) 0.103(7) 0.101(7) -0.043(5) -0.047(5) -0.048(5)
O4 0.075(5) 0.082(6) 0.077(5) -0.029(4) -0.040(4) -0.038(4)
C41 0.073(5) 0.079(6) 0.080(6) -0.030(4) -0.038(4) -0.041(4)
C42 0.077(5) 0.080(5) 0.082(5) -0.035(4) -0.035(4) -0.041(4)
C43 0.076(6) 0.085(6) 0.079(6) -0.033(5) -0.039(5) -0.038(5)
C44 0.078(6) 0.088(7) 0.074(6) -0.029(5) -0.045(5) -0.033(5)
O4' 0.077(5) 0.077(5) 0.080(5) -0.034(4) -0.035(4) -0.040(4)
C41' 0.075(5) 0.079(5) 0.081(5) -0.031(4) -0.036(4) -0.041(4)
C42' 0.079(6) 0.079(6) 0.080(6) -0.035(4) -0.036(4) -0.039(4)
C43' 0.082(6) 0.083(6) 0.088(6) -0.035(5) -0.033(5) -0.044(5)
C44' 0.081(6) 0.085(7) 0.082(7) -0.037(5) -0.037(5) -0.041(5)

loop_
_atom_type_symbol
_atom_type_description
_atom_type_scat_dispersion_real
_atom_type_scat_dispersion_imag
_atom_type_scat_source
C C 0.0033 0.0016 'International Tables Vol C Tables 4.2.6.8 and 6.1.1.4'
H H 0.0000 0.0000 'International Tables Vol C Tables 4.2.6.8 and 6.1.1.4'
B B 0.0013 0.0007 'International Tables Vol C Tables 4.2.6.8 and 6.1.1.4'
N N 0.0061 0.0033 'International Tables Vol C Tables 4.2.6.8 and 6.1.1.4'
Si Si 0.0817 0.0704 'International Tables Vol C Tables 4.2.6.8 and 6.1.1.4'
Cl Cl 0.1484 0.1585 'International Tables Vol C Tables 4.2.6.8 and 6.1.1.4'
Gd Gd -0.1653 3.9035 'International Tables Vol C Tables 4.2.6.8 and 6.1.1.4'
Li Li -0.0003 0.0001 'International Tables Vol C Tables 4.2.6.8 and 6.1.1.4'
O O 0.0106 0.0060 'International Tables Vol C Tables 4.2.6.8 and 6.1.1.4'

loop_
_geom_angle_atom_site_label_1
_geom_angle_atom_site_label_2
_geom_angle_atom_site_label_3
_geom_angle
_geom_angle_site_symmetry_1
_geom_angle_site_symmetry_3
Cl1 Gd1 C14 83.5(3) . .
Cl1 Gd1 C15 76.6(2) . .
C14 Gd1 C15 30.4(3) . .
Cl1 Gd1 Cl2 101.56(9) . .
C14 Gd1 Cl2 86.9(3) . .
C15 Gd1 Cl2 117.2(3) . .
Cl1 Gd1 Cl2 88.04(9) . 2_645
C14 Gd1 Cl2 128.5(3) . 2_645
C15 Gd1 Cl2 98.3(3) . 2_645
Cl2 Gd1 Cl2 144.44(10) . 2_645
Cl1 Gd1 C17 135.4(2) . .
C14 Gd1 C17 53.0(3) . .
C15 Gd1 C17 61.2(3) . .
Cl2 Gd1 C17 86.6(2) . .
Cl2 Gd1 C17 110.4(2) 2_645 .
Cl1 Gd1 C18 112.8(2) . .
C14 Gd1 C18 30.3(3) . .
C15 Gd1 C18 51.8(4) . .
Cl2 Gd1 C18 74.4(3) . .
Cl2 Gd1 C18 133.2(3) 2_645 .
C17 Gd1 C18 27.5(3) . .
Cl1 Gd1 C16 94.7(3) . .
C14 Gd1 C16 53.4(4) . .
C15 Gd1 C16 28.5(3) . .
Cl2 Gd1 C16 134.9(3) . .
Cl2 Gd1 C16 77.0(3) 2_645 .
C17 Gd1 C16 54.0(4) . .
C18 Gd1 C16 60.5(4) . .
Cl1 Gd1 Cl3 81.19(10) . .
C14 Gd1 Cl3 152.4(2) . .
C15 Gd1 Cl3 156.7(2) . .
Cl2 Gd1 Cl3 74.00(6) . .
Cl2 Gd1 Cl3 73.81(6) 2_645 .
C17 Gd1 Cl3 142.1(2) . .
C18 Gd1 Cl3 147.5(3) . .
C16 Gd1 Cl3 150.6(3) . .
Cl1 Gd1 Cl4 150.71(10) . .
C14 Gd1 Cl4 125.4(3) . .
C15 Gd1 Cl4 130.3(2) . .
Cl2 Gd1 Cl4 77.77(6) . .
Cl2 Gd1 Cl4 77.57(7) 2_645 .
C17 Gd1 Cl4 73.8(2) . .
C18 Gd1 Cl4 95.4(2) . .
C16 Gd1 Cl4 106.5(3) . .
Cl3 Gd1 Cl4 70.39(10) . .
Cl1 Gd1 B1 125.2(3) . .
C14 Gd1 B1 63.7(4) . .
C15 Gd1 B1 52.6(4) . .
Cl2 Gd1 B1 117.9(3) . .
Cl2 Gd1 B1 81.2(3) 2_645 .
C17 Gd1 B1 31.6(4) . .
C18 Gd1 B1 52.3(4) . .
C16 Gd1 B1 30.5(4) . .
Cl3 Gd1 B1 143.1(4) . .
Cl4 Gd1 B1 78.1(3) . .
Cl1 Gd1 Gd1 108.52(7) . 2_645
C14 Gd1 Gd1 162.5(2) . 2_645
C15 Gd1 Gd1 138.3(3) . 2_645
Cl2 Gd1 Gd1 102.59(6) . 2_645
Cl2 Gd1 Gd1 42.47(6) 2_645 2_645
C17 Gd1 Gd1 112.2(2) . 2_645
C18 Gd1 Gd1 138.3(2) . 2_645
C16 Gd1 Gd1 111.6(3) . 2_645
Cl3 Gd1 Gd1 44.89(5) . 2_645
Cl4 Gd1 Gd1 45.02(5) . 2_645
B1 Gd1 Gd1 98.7(3) . 2_645
C1 Si1 C14 112.7(5) . .
C1 Si1 C20 108.2(6) . .
C14 Si1 C20 110.2(6) . .
C1 Si1 C19 112.6(6) . .
C14 Si1 C19 109.0(6) . .
C20 Si1 C19 103.8(6) . .
Li1 Cl1 Gd1 138.7(7) . .
Gd1 Cl2 Gd1 94.83(9) . 3_654
Gd1 Cl3 Gd1 90.22(10) 3_654 2_645
Gd1 Cl3 Gd1 90.22(10) 3_654 .
Gd1 Cl3 Gd1 90.22(10) 2_645 .
Gd1 Cl4 Gd1 89.97(10) . 3_654
Gd1 Cl4 Gd1 89.97(10) . 2_645
Gd1 Cl4 Gd1 89.97(10) 3_654 2_645
B1 N1 C21 122.3(11) . .
B1 N1 C23 123.2(11) . .
C21 N1 C23 114.4(11) . .
O2 Li1 O1 106.6(13) . .
O2 Li1 O3 108.9(14) . .
O1 Li1 O3 104.3(14) . .
O2 Li1 Cl1 109.9(13) . .
O1 Li1 Cl1 111.5(13) . .
O3 Li1 Cl1 115.1(12) . .
O4 Li2 O4 81(2) 5_655 .
O4 Li2 O5 108.1(9) 5_655 5_655
O4 Li2 O5 135.2(11) . 5_655
O4 Li2 O5 135.2(11) 5_655 .
O4 Li2 O5 108.0(9) . .
O5 Li2 O5 96(2) 5_655 .
O4 Li2 O4' 106(2) 5_655 .
O4 Li2 O4' 29.7(8) . .
O5 Li2 O4' 111.2(11) 5_655 .
O5 Li2 O4' 99.0(10) . .
O4 Li2 O4' 29.7(8) 5_655 5_655
O4 Li2 O4' 106(2) . 5_655
O5 Li2 O4' 99.0(10) 5_655 5_655
O5 Li2 O4' 111.2(11) . 5_655
O4' Li2 O4' 134(3) . 5_655
O4 Li2 O5' 104.2(11) 5_655 5_655
O4 Li2 O5' 112.2(12) . 5_655
O5 Li2 O5' 23.3(9) 5_655 5_655
O5 Li2 O5' 112(2) . 5_655
O4' Li2 O5' 91.2(9) . 5_655
O4' Li2 O5' 107.2(9) 5_655 5_655
O4 Li2 O5' 112.2(12) 5_655 .
O4 Li2 O5' 104.2(11) . .
O5 Li2 O5' 112(2) 5_655 .
O5 Li2 O5' 23.3(9) . .
O4' Li2 O5' 107.2(9) . .
O4' Li2 O5' 91.2(9) 5_655 .
O5' Li2 O5' 132(3) 5_655 .
C25 O1 C28 112.4(15) . .
C25 O1 Li1 120.0(15) . .
C28 O1 Li1 127.4(14) . .
C32 O2 C29 105.0(13) . .
C32 O2 Li1 124.3(13) . .
C29 O2 Li1 122.2(14) . .
C33 O3 C36 109.8(11) . .
C33 O3 Li1 122.8(11) . .
C36 O3 Li1 124.6(12) . .
N1 B1 C16 124.8(12) . .
N1 B1 C17 123.1(11) . .
C16 B1 C17 112.0(11) . .
N1 B1 Gd1 129.0(10) . .
C16 B1 Gd1 71.6(7) . .
C17 B1 Gd1 69.4(6) . .
C13 C1 C2 106.3(12) . .
C13 C1 Si1 125.7(10) . .
C2 C1 Si1 128.0(11) . .
C3 C2 C7 117.7(12) . .
C3 C2 C1 133.5(14) . .
C7 C2 C1 108.7(13) . .
C2 C3 C4 118.2(14) . .
C2 C3 H3A 120.9 . .
C4 C3 H3A 120.9 . .
C5 C4 C3 123.3(17) . .
C5 C4 H4A 118.3 . .
C3 C4 H4A 118.3 . .
C4 C5 C6 121.0(16) . .
C4 C5 H5A 119.5 . .
C6 C5 H5A 119.5 . .
C7 C6 C5 116.6(15) . .
C7 C6 H6A 121.7 . .
C5 C6 H6A 121.7 . .
C6 C7 C2 123.1(14) . .
C6 C7 C8 128.3(14) . .
C2 C7 C8 108.5(12) . .
C9 C8 C7 132.8(14) . .
C9 C8 C13 121.7(15) . .
C7 C8 C13 105.5(13) . .
C10 C9 C8 120.7(15) . .
C10 C9 H9A 119.6 . .
C8 C9 H9A 119.6 . .
C9 C10 C11 118.0(16) . .
C9 C10 H10A 121.0 . .
C11 C10 H10A 121.0 . .
C12 C11 C10 123.1(16) . .
C12 C11 H11A 118.4 . .
C10 C11 H11A 118.4 . .
C11 C12 C13 121.5(15) . .
C11 C12 H12A 119.3 . .
C13 C12 H12A 119.3 . .
C12 C13 C1 134.3(13) . .
C12 C13 C8 114.8(14) . .
C1 C13 C8 110.9(12) . .
C15 C14 C18 114.7(11) . .
C15 C14 Si1 121.9(9) . .
C18 C14 Si1 121.6(10) . .
C15 C14 Gd1 75.5(7) . .
C18 C14 Gd1 78.3(7) . .
Si1 C14 Gd1 127.7(5) . .
C16 C15 C14 125.7(12) . .
C16 C15 Gd1 79.9(7) . .
C14 C15 Gd1 74.1(7) . .
C16 C15 H15A 117.1 . .
C14 C15 H15A 117.1 . .
Gd1 C15 H15A 117.1 . .
C15 C16 B1 120.4(12) . .
C15 C16 Gd1 71.6(7) . .
B1 C16 Gd1 77.9(7) . .
C15 C16 H16A 119.8 . .
B1 C16 H16A 119.8 . .
Gd1 C16 H16A 119.8 . .
C18 C17 B1 121.5(11) . .
C18 C17 Gd1 77.0(7) . .
B1 C17 Gd1 78.9(6) . .
C18 C17 H17A 119.2 . .
B1 C17 H17A 119.2 . .
Gd1 C17 H17A 119.2 . .
C17 C18 C14 124.6(12) . .
C17 C18 Gd1 75.5(6) . .
C14 C18 Gd1 71.4(7) . .
C17 C18 H18A 117.2 . .
C14 C18 H18A 117.2 . .
Gd1 C18 H18A 117.2 . .
Si1 C19 H19A 109.5 . .
Si1 C19 H19B 109.5 . .
H19A C19 H19B 109.5 . .
Si1 C19 H19C 109.5 . .
H19A C19 H19C 109.5 . .
H19B C19 H19C 109.5 . .
Si1 C20 H20A 109.5 . .
Si1 C20 H20B 109.5 . .
H20A C20 H20B 109.5 . .
Si1 C20 H20C 109.5 . .
H20A C20 H20C 109.5 . .
H20B C20 H20C 109.5 . .
N1 C21 C22 114.2(13) . .
N1 C21 H21A 108.7 . .
C22 C21 H21A 108.7 . .
N1 C21 H21B 108.7 . .
C22 C21 H21B 108.7 . .
H21A C21 H21B 107.6 . .
C21 C22 H22A 109.5 . .
C21 C22 H22B 109.5 . .
H22A C22 H22B 109.5 . .
C21 C22 H22C 109.5 . .
H22A C22 H22C 109.5 . .
H22B C22 H22C 109.5 . .
N1 C23 C24 113.6(12) . .
N1 C23 H23A 108.8 . .
C24 C23 H23A 108.8 . .
N1 C23 H23B 108.8 . .
C24 C23 H23B 108.8 . .
H23A C23 H23B 107.7 . .
C23 C24 H24A 109.5 . .
C23 C24 H24B 109.5 . .
H24A C24 H24B 109.5 . .
C23 C24 H24C 109.5 . .
H24A C24 H24C 109.5 . .
H24B C24 H24C 109.5 . .
O1 C25 C26 106.7(19) . .
O1 C25 H25A 110.4 . .
C26 C25 H25A 110.4 . .
O1 C25 H25B 110.4 . .
C26 C25 H25B 110.4 . .
H25A C25 H25B 108.6 . .
C25 C26 C27 104.9(17) . .
C25 C26 H26A 110.8 . .
C27 C26 H26A 110.8 . .
C25 C26 H26B 110.8 . .
C27 C26 H26B 110.8 . .
H26A C26 H26B 108.8 . .
C28 C27 C26 97.0(16) . .
C28 C27 H27A 112.4 . .
C26 C27 H27A 112.4 . .
C28 C27 H27B 112.4 . .
C26 C27 H27B 112.4 . .
H27A C27 H27B 109.9 . .
O1 C28 C27 107.1(16) . .
O1 C28 H28A 110.3 . .
C27 C28 H28A 110.3 . .
O1 C28 H28B 110.3 . .
C27 C28 H28B 110.3 . .
H28A C28 H28B 108.6 . .
O2 C29 C30 107.6(16) . .
O2 C29 H29A 110.2 . .
C30 C29 H29A 110.2 . .
O2 C29 H29B 110.2 . .
C30 C29 H29B 110.2 . .
H29A C29 H29B 108.5 . .
C31 C30 C29 96.9(17) . .
C31 C30 H30A 112.4 . .
C29 C30 H30A 112.4 . .
C31 C30 H30B 112.4 . .
C29 C30 H30B 112.4 . .
H30A C30 H30B 109.9 . .
C32 C31 C30 107.4(17) . .
C32 C31 H31A 110.2 . .
C30 C31 H31A 110.2 . .
C32 C31 H31B 110.2 . .
C30 C31 H31B 110.2 . .
H31A C31 H31B 108.5 . .
C31 C32 O2 107.9(16) . .
C31 C32 H32A 110.1 . .
O2 C32 H32A 110.1 . .
C31 C32 H32B 110.1 . .
O2 C32 H32B 110.1 . .
H32A C32 H32B 108.4 . .
O3 C33 C34 109.3(13) . .
O3 C33 H33A 109.8 . .
C34 C33 H33A 109.8 . .
O3 C33 H33B 109.8 . .
C34 C33 H33B 109.8 . .
H33A C33 H33B 108.3 . .
C35 C34 C33 105.2(16) . .
C35 C34 H34A 110.7 . .
C33 C34 H34A 110.7 . .
C35 C34 H34B 110.7 . .
C33 C34 H34B 110.7 . .
H34A C34 H34B 108.8 . .
C34 C35 C36 104.3(14) . .
C34 C35 H35A 110.9 . .
C36 C35 H35A 110.9 . .
C34 C35 H35B 110.9 . .
C36 C35 H35B 110.9 . .
H35A C35 H35B 108.9 . .
O3 C36 C35 105.5(11) . .
O3 C36 H36A 110.6 . .
C35 C36 H36A 110.6 . .
O3 C36 H36B 110.6 . .
C35 C36 H36B 110.6 . .
H36A C36 H36B 108.8 . .
C37 O5 C40 111.5(16) . .
C37 O5 Li2 129.3(19) . .
C40 O5 Li2 119(2) . .
O5 C37 C38 98(2) . .
C39 C38 C37 114(3) . .
C38 C39 C40 102(3) . .
O5 C40 C39 103(3) . .
C40' O5' C37' 113.4(17) . .
C40' O5' Li2 120.3(17) . .
C37' O5' Li2 123.4(19) . .
O5' C37' C38' 100(3) . .
C39' C38' C37' 108(3) . .
C40' C39' C38' 108(3) . .
O5' C40' C39' 102(2) . .
C44 O4 C41 107(2) . .
C44 O4 Li2 129.6(18) . .
C41 O4 Li2 123(2) . .
O4 C41 C42 105(3) . .
C43 C42 C41 104(3) . .
C42 C43 C44 108(2) . .
O4 C44 C43 106(2) . .
O4 C44 C44 96.7(14) . 5_655
C43 C44 C44 157.0(16) . 5_655
C41' O4' C44' 107(2) . .
C41' O4' Li2 132(2) . .
C44' O4' Li2 114.9(15) . .
O4' C41' C42' 106(3) . .
C43' C42' C41' 102(3) . .
C42' C43' C44' 103(3) . .
O4' C44' C43' 107(2) . .
C48 O6 C45 104(2) . .
C48 O6 O6 82.9(18) . 4_664
C45 O6 O6 70.2(18) . 4_664
C48 O6 C45 47.8(19) . 4_664
C45 O6 C45 110(2) . 4_664
O6 O6 C45 47.9(13) 4_664 4_664
C48 O6 Li3 122(3) . .
C45 O6 Li3 134(3) . .
O6 O6 Li3 114(4) 4_664 .
C45 O6 Li3 102.2(19) 4_664 .
C46 C47 C46 116(4) 4_664 .
C46 C47 C48 25.1(18) 4_664 .
C46 C47 C48 97(2) . .
C46 C47 C48 97(2) 4_664 4_664
C46 C47 C48 25.1(18) . 4_664
C48 C47 C48 84(3) . 4_664
C48 C46 C45 78(6) 4_664 .
C48 C46 C47 91(6) 4_664 .
C45 C46 C47 115(3) . .
C46 C48 C45 73(5) 4_664 4_664
C46 C48 O6 153(7) 4_664 .
C45 C48 O6 83(3) 4_664 .
C46 C48 C47 64(5) 4_664 .
C45 C48 C47 104(3) 4_664 .
O6 C48 C47 111(3) . .
C46 C45 C48 29(2) . 4_664
C46 C45 O6 109(3) . .
C48 C45 O6 96(3) 4_664 .
C46 C45 O6 78(2) . 4_664
C48 C45 O6 50(2) 4_664 4_664
O6 C45 O6 62.0(18) . 4_664
O6 Li3 O6 96(6) 2_654 3_564
O6 Li3 O6 96(6) 2_654 .
O6 Li3 O6 96(6) 3_564 .

loop_
_geom_bond_atom_site_label_1
_geom_bond_atom_site_label_2
_geom_bond_distance
_geom_bond_site_symmetry_2
Gd1 Cl1 2.649(3) .
Gd1 C14 2.699(13) .
Gd1 C15 2.716(11) .
Gd1 Cl2 2.753(3) .
Gd1 Cl2 2.765(3) 2_645
Gd1 C17 2.771(9) .
Gd1 C18 2.788(11) .
Gd1 C16 2.819(12) .
Gd1 Cl3 2.867(3) .
Gd1 Cl4 2.873(3) .
Gd1 B1 2.904(13) .
Gd1 Gd1 4.0626(11) 2_645
Si1 C1 1.808(14) .
Si1 C14 1.872(13) .
Si1 C20 1.873(12) .
Si1 C19 1.899(14) .
Cl1 Li1 2.32(3) .
Cl2 Gd1 2.765(3) 3_654
Cl3 Gd1 2.867(3) 3_654
Cl3 Gd1 2.867(3) 2_645
Cl4 Gd1 2.874(3) 3_654
Cl4 Gd1 2.874(3) 2_645
N1 B1 1.454(17) .
N1 C21 1.469(17) .
N1 C23 1.490(17) .
Li1 O2 1.90(3) .
Li1 O1 1.92(3) .
Li1 O3 1.93(3) .
Li2 O4 1.84(4) 5_655
Li2 O4 1.84(4) .
Li2 O5 1.88(3) 5_655
Li2 O5 1.88(3) .
Li2 O4' 1.91(3) .
Li2 O4' 1.91(2) 5_655
Li2 O5' 1.94(3) 5_655
Li2 O5' 1.94(3) .
O1 C25 1.35(2) .
O1 C28 1.425(19) .
O2 C32 1.398(18) .
O2 C29 1.42(2) .
O3 C33 1.380(18) .
O3 C36 1.438(14) .
B1 C16 1.509(19) .
B1 C17 1.552(18) .
C1 C13 1.431(19) .
C1 C2 1.459(17) .
C2 C3 1.374(19) .
C2 C7 1.455(18) .
C3 C4 1.417(19) .
C3 H3A 0.9500 .
C4 C5 1.34(2) .
C4 H4A 0.9500 .
C5 C6 1.41(2) .
C5 H5A 0.9500 .
C6 C7 1.376(19) .
C6 H6A 0.9500 .
C7 C8 1.46(2) .
C8 C9 1.40(2) .
C8 C13 1.467(18) .
C9 C10 1.35(2) .
C9 H9A 0.9500 .
C10 C11 1.42(2) .
C10 H10A 0.9500 .
C11 C12 1.34(2) .
C11 H11A 0.9500 .
C12 C13 1.414(19) .
C12 H12A 0.9500 .
C14 C15 1.421(17) .
C14 C18 1.434(16) .
C15 C16 1.368(16) .
C15 H15A 1.0000 .
C16 H16A 1.0000 .
C17 C18 1.321(14) .
C17 H17A 1.0000 .
C18 H18A 1.0000 .
C19 H19A 0.9800 .
C19 H19B 0.9800 .
C19 H19C 0.9800 .
C20 H20A 0.9800 .
C20 H20B 0.9800 .
C20 H20C 0.9800 .
C21 C22 1.472(19) .
C21 H21A 0.9900 .
C21 H21B 0.9900 .
C22 H22A 0.9800 .
C22 H22B 0.9800 .
C22 H22C 0.9800 .
C23 C24 1.563(19) .
C23 H23A 0.9900 .
C23 H23B 0.9900 .
C24 H24A 0.9800 .
C24 H24B 0.9800 .
C24 H24C 0.9800 .
C25 C26 1.48(2) .
C25 H25A 0.9900 .
C25 H25B 0.9900 .
C26 C27 1.59(3) .
C26 H26A 0.9900 .
C26 H26B 0.9900 .
C27 C28 1.50(2) .
C27 H27A 0.9900 .
C27 H27B 0.9900 .
C28 H28A 0.9900 .
C28 H28B 0.9900 .
C29 C30 1.49(2) .
C29 H29A 0.9900 .
C29 H29B 0.9900 .
C30 C31 1.45(2) .
C30 H30A 0.9900 .
C30 H30B 0.9900 .
C31 C32 1.37(2) .
C31 H31A 0.9900 .
C31 H31B 0.9900 .
C32 H32A 0.9900 .
C32 H32B 0.9900 .
C33 C34 1.50(2) .
C33 H33A 0.9900 .
C33 H33B 0.9900 .
C34 C35 1.450(15) .
C34 H34A 0.9900 .
C34 H34B 0.9900 .
C35 C36 1.54(2) .
C35 H35A 0.9900 .
C35 H35B 0.9900 .
C36 H36A 0.9900 .
C36 H36B 0.9900 .
O5 C37 1.485(18) .
O5 C40 1.511(18) .
C37 C38 1.540(19) .
C38 C39 1.53(2) .
C39 C40 1.527(19) .
O5' C40' 1.476(18) .
O5' C37' 1.508(18) .
C37' C38' 1.533(19) .
C38' C39' 1.53(2) .
C39' C40' 1.518(19) .
O4 C44 1.462(18) .
O4 C41 1.483(19) .
C41 C42 1.537(19) .
C42 C43 1.519(19) .
C43 C44 1.523(18) .
C44 C44 1.97(5) 5_655
O4' C41' 1.471(19) .
O4' C44' 1.486(17) .
C41' C42' 1.537(19) .
C42' C43' 1.516(19) .
C43' C44' 1.528(18) .
O6 C48 1.47(4) .
O6 C45 1.51(4) .
O6 O6 1.79(4) 4_664
O6 C45 1.91(4) 4_664
O6 Li3 2.14(10) .
C47 C46 1.48(4) 4_664
C47 C46 1.48(4) .
C47 C48 1.65(4) .
C47 C48 1.65(4) 4_664
C46 C48 0.70(5) 4_664
C46 C45 1.40(5) .
C48 C46 0.70(5) 4_664
C48 C45 1.43(5) 4_664
C45 C48 1.43(5) 4_664
C45 O6 1.91(4) 4_664
Li3 O6 2.14(10) 2_654
Li3 O6 2.14(10) 3_564

loop_
_platon_squeeze_void_nr
_platon_squeeze_void_average_x
_platon_squeeze_void_average_y
_platon_squeeze_void_average_z
_platon_squeeze_void_volume
_platon_squeeze_void_count_electrons
_platon_squeeze_void_content
1 -0.001 -0.008 0.007 4633 2011 ' '
2 0.208 0.208 0.208 144 43 ' '
3 0.292 0.292 0.292 144 44 ' '
4 0.708 0.708 0.708 144 43 ' '
5 0.792 0.792 0.792 144 43 ' '
